data_1506314
loop_
_publ_author_name
'Mizoguchi, Jun-ichi'
'Kawanami, Yuko'
'Wada, Takehiko'
'Kodama, Kazuya'
'Anzai, Kinsei'
'Yanagi, Toshiharu'
'Inoue, Yoshihisa'

_publ_section_title
;
 Enantiodifferentiating photocyclodimerization of 2-anthracenecarboxylic
 acid using a chiral N-(2-hydroxymethyl-4- pyrrolidinyl)benzamide
 template.
;
_journal_issue 26
_journal_name_full 'Organic letters'
_journal_page_first 6051
_journal_page_last 6054
_journal_paper_doi 10.1021/ol062501g
_journal_volume 8
_journal_year 2006
_chemical_absolute_configuration 'CHOOSE rm ad rmad syn or unk'
_chemical_formula_moiety 'C15 H23 Cl N3 O3, C15 H9 O2, H2 O '
_chemical_formula_sum 'C30 H34 Cl N3 O6'
_chemical_formula_weight 568.05
_space_group_IT_number 5
_symmetry_cell_setting monoclinic
_symmetry_Int_Tables_number 5
_symmetry_space_group_name_Hall 'C 2y'
_symmetry_space_group_name_H-M 'C 1 2 1'
_cell_angle_alpha 90.0000
_cell_angle_beta 96.368(2)
_cell_angle_gamma 90.0000
_cell_formula_units_Z 4
_cell_length_a 29.6799(3)
_cell_length_b 6.1328
_cell_length_c 16.0196(3)
_cell_measurement_reflns_used 10922
_cell_measurement_temperature 296.1
_cell_measurement_theta_max 30.3
_cell_measurement_theta_min 2.6
_cell_volume 2897.91(6)
_computing_cell_refinement PROCESS-AUTO
_computing_data_collection PROCESS-AUTO
_computing_data_reduction CrystalStructure
_computing_publication_material 'CrystalStructure 3.7.0'
_computing_structure_refinement CRYSTALS
_computing_structure_solution SIR92
_diffrn_detector_area_resol_mean 10.00
_diffrn_measured_fraction_theta_full 0.987
_diffrn_measured_fraction_theta_max 0.983
_diffrn_measurement_device_type 'Rigaku RAXIS-RAPID'
_diffrn_measurement_method \w
_diffrn_radiation_type 'Mo K\a'
_diffrn_radiation_wavelength 0.71069
_diffrn_reflns_av_R_equivalents 0.060
_diffrn_reflns_limit_h_max 41
_diffrn_reflns_limit_h_min -42
_diffrn_reflns_limit_k_max 8
_diffrn_reflns_limit_k_min -8
_diffrn_reflns_limit_l_max 22
_diffrn_reflns_limit_l_min -22
_diffrn_reflns_number 14134
_diffrn_reflns_theta_full 29.00
_diffrn_reflns_theta_max 30.51
_exptl_absorpt_coefficient_mu 0.179
_exptl_absorpt_correction_type none
_exptl_crystal_colour colorless
_exptl_crystal_density_diffrn 1.302
_exptl_crystal_density_method 'not measured'
_exptl_crystal_description platelet
_exptl_crystal_F_000 1200.00
_exptl_crystal_size_max 0.30
_exptl_crystal_size_mid 0.20
_exptl_crystal_size_min 0.05
_refine_diff_density_max 0.86
_refine_diff_density_min -0.70
_refine_ls_abs_structure_details 'Flack, H. D. (1983), Acta Cryst. A39, 876-881.  2434 Friedel Pairs'
_refine_ls_abs_structure_Flack -0.08(7)
_refine_ls_extinction_method none
_refine_ls_goodness_of_fit_ref 0.980
_refine_ls_hydrogen_treatment refall
_refine_ls_number_parameters 402
_refine_ls_number_reflns 6579
_refine_ls_R_factor_gt 0.0559
_refine_ls_shift/su_max 0.0078
_refine_ls_structure_factor_coef Fsqd
_refine_ls_weighting_details 'w = 1/[0.0004Fo^2^ + 1.0000\s(Fo^2^)]/(4Fo^2^)'
_refine_ls_weighting_scheme calc
_refine_ls_wR_factor_ref 0.1129
_reflns_number_gt 2873
_reflns_number_total 6586
_reflns_threshold_expression F^2^>2.0\s(F^2^)
_cod_data_source_file ol062501gsi20061010_112121.cif
_cod_data_source_block '_AC-TM'
_cod_original_formula_sum 'C30 H34 Cl N3 O6 '
_cod_database_code 1506314

loop_
_symmetry_equiv_pos_site_id
_symmetry_equiv_pos_as_xyz
1 +X,+Y,+Z
2 -X,+Y,-Z
3 1/2+X,1/2+Y,+Z
4 1/2-X,1/2+Y,-Z

loop_
_atom_site_label
_atom_site_type_symbol
_atom_site_fract_x
_atom_site_fract_y
_atom_site_fract_z
_atom_site_U_iso_or_equiv
_atom_site_adp_type
_atom_site_occupancy
_atom_site_symmetry_multiplicity
_atom_site_calc_flag
_atom_site_refinement_flags
Cl(1) Cl 0.15879(3) 1.0261(2) 0.74891(6) 0.0856(3) Uani 1.00 1 d .
O(1) O 0.52883(8) 0.5773(6) 0.69680(18) 0.1132(11) Uani 1.00 1 d .
O(2) O 0.48985(11) 0.4085(5) 0.78454(19) 0.1215(11) Uani 1.00 1 d .
O(3) O 0.23310(6) 0.2592(3) 0.59200(13) 0.0670(6) Uani 1.00 1 d .
O(4) O 0.31928(6) 0.7348(4) 0.70163(17) 0.0855(8) Uani 1.00 1 d .
O(5) O 0.45769(9) 0.4637(7) 0.58913(19) 0.1218(13) Uani 1.00 1 d .
O(6) O 0.56457(12) 0.7603(6) 0.5565(2) 0.1505(15) Uani 1.00 1 d .
N(1) N 0.10382(8) 0.6875(5) 0.64928(19) 0.0859(10) Uani 1.00 1 d .
N(2) N 0.31503(8) 0.3824(4) 0.66243(16) 0.0640(9) Uani 1.00 1 d .
N(3) N 0.42757(8) 0.1440(4) 0.7140(2) 0.0817(10) Uani 1.00 1 d .
C(1) C 0.57979(9) 0.7823(5) 0.83801(19) 0.0586(10) Uani 1.00 1 d .
C(2) C 0.55358(10) 0.6034(5) 0.8426(2) 0.0634(11) Uani 1.00 1 d .
C(3) C 0.55544(12) 0.4872(6) 0.9193(2) 0.0871(14) Uani 1.00 1 d .
C(4) C 0.58365(12) 0.5488(7) 0.9865(2) 0.0928(13) Uani 1.00 1 d .
C(5) C 0.69798(12) 1.0672(8) 1.1190(2) 0.0916(14) Uani 1.00 1 d .
C(6) C 0.72288(12) 1.2523(8) 1.1151(2) 0.0970(16) Uani 1.00 1 d .
C(7) C 0.71972(12) 1.3721(7) 1.0404(2) 0.0927(15) Uani 1.00 1 d .
C(8) C 0.69199(12) 1.3076(6) 0.9721(2) 0.0864(13) Uani 1.00 1 d .
C(9) C 0.63624(10) 1.0422(6) 0.9048(2) 0.0687(10) Uani 1.00 1 d .
C(10) C 0.64192(11) 0.8069(6) 1.0525(2) 0.0802(12) Uani 1.00 1 d .
C(11) C 0.60933(9) 0.8584(5) 0.9082(2) 0.0551(9) Uani 1.00 1 d .
C(12) C 0.61179(11) 0.7390(6) 0.9838(2) 0.0666(11) Uani 1.00 1 d .
C(13) C 0.66533(10) 1.1140(5) 0.9736(2) 0.0630(10) Uani 1.00 1 d .
C(14) C 0.66809(10) 0.9922(6) 1.0494(2) 0.0673(11) Uani 1.00 1 d .
C(15) C 0.52285(12) 0.5239(7) 0.7675(2) 0.0761(12) Uani 1.00 1 d .
C(16) C 0.24526(9) 0.5876(5) 0.67013(18) 0.0530(9) Uani 1.00 1 d .
C(17) C 0.21479(10) 0.4415(5) 0.62690(19) 0.0532(9) Uani 1.00 1 d .
C(18) C 0.16883(10) 0.4750(5) 0.61967(19) 0.0591(10) Uani 1.00 1 d .
C(19) C 0.15050(10) 0.6578(5) 0.6572(2) 0.0609(10) Uani 1.00 1 d .
C(20) C 0.18035(10) 0.8002(5) 0.70112(19) 0.0607(10) Uani 1.00 1 d .
C(21) C 0.22623(10) 0.7696(5) 0.70702(18) 0.0600(10) Uani 1.00 1 d .
C(22) C 0.29626(11) 0.5745(6) 0.6791(2) 0.0621(11) Uani 1.00 1 d .
C(23) C 0.42163(11) 0.1158(7) 0.6196(2) 0.1017(16) Uani 1.00 1 d .
C(24) C 0.37516(11) 0.2087(7) 0.5918(2) 0.0969(14) Uani 1.00 1 d .
C(25) C 0.36327(9) 0.3494(5) 0.6630(2) 0.0633(10) Uani 1.00 1 d .
C(26) C 0.38417(10) 0.2271(6) 0.7396(2) 0.0793(12) Uani 1.00 1 d .
C(27) C 0.20490(12) 0.1287(5) 0.5342(2) 0.0738(11) Uani 1.00 1 d .
C(28) C 0.44335(14) -0.0616(7) 0.7595(4) 0.132(2) Uani 1.00 1 d .
C(29) C 0.45460(13) -0.0313(8) 0.8534(4) 0.141(2) Uani 1.00 1 d .
C(30) C 0.46058(13) 0.2310(12) 0.5809(3) 0.137(2) Uani 1.00 1 d .
H(1) H 0.5784 0.8598 0.7864 0.070 Uiso 1.00 1 c R
H(2) H 0.5365 0.3637 0.9233 0.103 Uiso 1.00 1 c R
H(3) H 0.5851 0.4651 1.0366 0.109 Uiso 1.00 1 c R
H(4) H 0.7006 0.9857 1.1698 0.109 Uiso 1.00 1 c R
H(5) H 0.7423 1.2997 1.1627 0.115 Uiso 1.00 1 c R
H(6) H 0.7373 1.5008 1.0377 0.109 Uiso 1.00 1 c R
H(7) H 0.6903 1.3926 0.9223 0.102 Uiso 1.00 1 c R
H(8) H 0.6349 1.1219 0.8537 0.082 Uiso 1.00 1 c R
H(9) H 0.6444 0.7229 1.1026 0.095 Uiso 1.00 1 c R
H(10) H 0.1491 0.3742 0.5889 0.071 Uiso 1.00 1 c R
H(11) H 0.2457 0.8733 0.7366 0.072 Uiso 1.00 1 c R
H(12) H 0.0910 0.8097 0.6744 0.103 Uiso 1.00 1 c R
H(13) H 0.0847 0.5846 0.6183 0.103 Uiso 1.00 1 c R
H(14) H 0.1911 0.0174 0.5639 0.089 Uiso 1.00 1 c R
H(15) H 0.2227 0.0642 0.4951 0.089 Uiso 1.00 1 c R
H(16) H 0.1820 0.2173 0.5051 0.089 Uiso 1.00 1 c R
H(17) H 0.4858 0.0035 0.8655 0.168 Uiso 1.00 1 c R
H(18) H 0.4483 -0.1625 0.8814 0.168 Uiso 1.00 1 c R
H(19) H 0.4368 0.0837 0.8721 0.168 Uiso 1.00 1 c R
H(20) H 0.3758 0.2932 0.5423 0.116 Uiso 1.00 1 c R
H(21) H 0.3537 0.0944 0.5815 0.116 Uiso 1.00 1 c R
H(22) H 0.3652 0.1103 0.7529 0.095 Uiso 1.00 1 c R
H(23) H 0.3895 0.3218 0.7866 0.095 Uiso 1.00 1 c R
H(24) H 0.4589 0.1948 0.5230 0.166 Uiso 1.00 1 c R
H(25) H 0.4887 0.1825 0.6088 0.166 Uiso 1.00 1 c R
H(26) H 0.4219 -0.0351 0.6063 0.122 Uiso 1.00 1 c R
H(27) H 0.3778 0.4869 0.6602 0.076 Uiso 1.00 1 c R
H(28) H 0.2955 0.2614 0.6494 0.076 Uiso 1.00 1 c R
H(29) H 0.4200 -0.1679 0.7502 0.156 Uiso 1.00 1 c R
H(30) H 0.4698 -0.1122 0.7370 0.156 Uiso 1.00 1 c R
H(31) H 0.4500 0.2526 0.7273 0.097 Uiso 1.00 1 c R
H(32) H 0.4830(10) 0.5153(17) 0.626(2) 0.1958 Uiso 1.00 1 c .
H(33) H 0.5525(14) 0.696(6) 0.6019(17) 0.1481 Uiso 1.00 1 c .
H(34) H 0.5566(16) 0.676(5) 0.5075(16) 0.1481 Uiso 1.00 1 c .

loop_
_atom_site_aniso_label
_atom_site_aniso_U_11
_atom_site_aniso_U_22
_atom_site_aniso_U_33
_atom_site_aniso_U_12
_atom_site_aniso_U_13
_atom_site_aniso_U_23
Cl(1) 0.0958(6) 0.0781(5) 0.0860(6) 0.0296(5) 0.0243(4) 0.0041(5)
O(1) 0.0775(15) 0.194(3) 0.0698(18) -0.040(2) 0.0148(13) -0.030(2)
O(2) 0.126(2) 0.123(2) 0.108(2) -0.049(2) -0.0205(18) 0.0007(18)
O(3) 0.0501(11) 0.0726(15) 0.0769(14) -0.0017(12) 0.0010(10) -0.0160(13)
O(4) 0.0624(14) 0.0874(18) 0.1078(19) -0.0124(14) 0.0137(12) -0.0409(16)
O(5) 0.0754(18) 0.210(4) 0.081(2) -0.035(2) 0.0099(13) -0.025(2)
O(6) 0.146(2) 0.166(3) 0.130(2) -0.079(2) -0.026(2) 0.047(2)
N(1) 0.0507(15) 0.109(2) 0.099(2) 0.0224(16) 0.0100(14) 0.0126(19)
N(2) 0.0453(14) 0.0650(19) 0.081(2) -0.0039(13) 0.0036(13) -0.0064(15)
N(3) 0.0490(15) 0.0668(19) 0.127(2) 0.0144(14) 0.0022(15) -0.0228(19)
C(1) 0.0470(16) 0.077(2) 0.052(2) 0.0057(17) 0.0083(14) -0.0018(18)
C(2) 0.0520(18) 0.073(2) 0.066(2) 0.0076(18) 0.0084(16) -0.012(2)
C(3) 0.091(2) 0.074(2) 0.092(3) -0.015(2) -0.009(2) 0.007(2)
C(4) 0.101(2) 0.089(2) 0.083(2) -0.014(2) -0.015(2) 0.023(2)
C(5) 0.073(2) 0.138(3) 0.060(2) -0.008(2) -0.0078(18) -0.003(2)
C(6) 0.073(2) 0.137(3) 0.077(3) -0.015(2) -0.010(2) -0.031(3)
C(7) 0.075(2) 0.098(3) 0.100(3) -0.011(2) -0.010(2) -0.022(2)
C(8) 0.084(2) 0.092(3) 0.080(2) -0.009(2) -0.003(2) 0.003(2)
C(9) 0.0672(19) 0.081(2) 0.057(2) -0.002(2) 0.0016(16) 0.010(2)
C(10) 0.077(2) 0.094(2) 0.067(2) 0.001(2) -0.0057(19) 0.026(2)
C(11) 0.0497(17) 0.062(2) 0.054(2) 0.0103(16) 0.0052(14) -0.0025(17)
C(12) 0.064(2) 0.073(2) 0.060(2) -0.0017(19) -0.0042(17) 0.006(2)
C(13) 0.0516(17) 0.074(2) 0.063(2) 0.0046(17) 0.0057(16) -0.005(2)
C(14) 0.0568(18) 0.089(2) 0.054(2) 0.005(2) -0.0000(15) -0.004(2)
C(15) 0.060(2) 0.077(2) 0.091(3) -0.003(2) 0.006(2) -0.011(2)
C(16) 0.0490(16) 0.063(2) 0.0463(17) -0.0006(16) 0.0035(13) 0.0023(16)
C(17) 0.0488(17) 0.063(2) 0.0494(19) 0.0055(16) 0.0110(14) 0.0029(16)
C(18) 0.0517(17) 0.067(2) 0.058(2) -0.0009(16) 0.0039(14) 0.0087(17)
C(19) 0.0485(17) 0.081(2) 0.053(2) 0.0065(18) 0.0052(15) 0.0177(19)
C(20) 0.0590(19) 0.074(2) 0.0511(19) 0.0211(18) 0.0174(15) 0.0080(18)
C(21) 0.0662(19) 0.065(2) 0.0488(19) 0.0015(17) 0.0068(15) 0.0050(17)
C(22) 0.062(2) 0.069(2) 0.056(2) -0.003(2) 0.0089(15) -0.0111(18)
C(23) 0.066(2) 0.114(3) 0.125(3) 0.001(2) 0.010(2) -0.075(2)
C(24) 0.057(2) 0.128(3) 0.104(3) -0.012(2) 0.006(2) -0.044(2)
C(25) 0.0426(17) 0.066(2) 0.081(2) -0.0011(16) 0.0055(15) -0.018(2)
C(26) 0.0526(18) 0.080(2) 0.105(3) 0.0136(19) 0.0085(18) -0.011(2)
C(27) 0.084(2) 0.076(2) 0.062(2) -0.009(2) 0.0068(18) -0.0066(19)
C(28) 0.087(3) 0.073(3) 0.230(6) 0.020(2) -0.001(3) 0.006(4)
C(29) 0.084(3) 0.106(4) 0.230(6) -0.000(2) -0.003(3) 0.066(4)
C(30) 0.063(2) 0.231(6) 0.121(4) -0.012(3) 0.029(2) -0.092(4)

loop_
_atom_type_symbol
_atom_type_description
_atom_type_scat_dispersion_real
_atom_type_scat_dispersion_imag
_atom_type_scat_source
C C 0.003 0.002
;
International Tables for Crystallography
(1992, Vol. C, Tables 4.2.6.8 and 6.1.1.4)
;
H H 0.000 0.000
;
International Tables for Crystallography
(1992, Vol. C, Table 6.1.1.4)
;
O O 0.011 0.006
;
International Tables for Crystallography
(1992, Vol. C, Tables 4.2.6.8 and 6.1.1.4)
;
N N 0.006 0.003
;
International Tables for Crystallography
(1992, Vol. C, Tables 4.2.6.8 and 6.1.1.4)
;
Cl Cl 0.148 0.159
;
International Tables for Crystallography
(1992, Vol. C, Tables 4.2.6.8 and 6.1.1.4)
;

loop_
_geom_angle_atom_site_label_1
_geom_angle_atom_site_label_2
_geom_angle_atom_site_label_3
_geom_angle
C(17) O(3) C(27) 119.1(2)
C(22) N(2) C(25) 123.7(2)
C(23) N(3) C(26) 107.9(2)
C(23) N(3) C(28) 112.6(3)
C(26) N(3) C(28) 112.7(3)
C(2) C(1) C(11) 122.0(2)
C(1) C(2) C(3) 119.3(2)
C(1) C(2) C(15) 121.3(3)
C(3) C(2) C(15) 119.4(3)
C(2) C(3) C(4) 121.0(3)
C(3) C(4) C(12) 121.1(3)
C(6) C(5) C(14) 121.9(3)
C(5) C(6) C(7) 119.6(3)
C(6) C(7) C(8) 121.0(4)
C(7) C(8) C(13) 121.2(3)
C(11) C(9) C(13) 122.3(3)
C(12) C(10) C(14) 121.9(3)
C(1) C(11) C(9) 122.8(2)
C(1) C(11) C(12) 118.4(2)
C(9) C(11) C(12) 118.7(2)
C(4) C(12) C(10) 122.6(3)
C(4) C(12) C(11) 118.2(2)
C(10) C(12) C(11) 119.2(3)
C(8) C(13) C(9) 123.0(3)
C(8) C(13) C(14) 118.1(3)
C(9) C(13) C(14) 118.8(3)
C(5) C(14) C(10) 122.8(3)
C(5) C(14) C(13) 118.2(3)
C(10) C(14) C(13) 119.0(2)
O(1) C(15) O(2) 123.5(3)
O(1) C(15) C(2) 121.4(3)
O(2) C(15) C(2) 115.1(3)
C(17) C(16) C(21) 116.6(2)
C(17) C(16) C(22) 126.9(2)
C(21) C(16) C(22) 116.5(2)
O(3) C(17) C(16) 117.0(2)
O(3) C(17) C(18) 121.2(2)
C(16) C(17) C(18) 121.8(2)
C(17) C(18) C(19) 120.7(2)
N(1) C(19) C(18) 119.6(2)
N(1) C(19) C(20) 122.8(3)
C(18) C(19) C(20) 117.7(2)
Cl(1) C(20) C(19) 118.8(2)
Cl(1) C(20) C(21) 119.4(2)
C(19) C(20) C(21) 121.8(3)
C(16) C(21) C(20) 121.5(2)
O(4) C(22) N(2) 122.1(2)
O(4) C(22) C(16) 120.4(3)
N(2) C(22) C(16) 117.5(2)
N(3) C(23) C(24) 104.6(3)
N(3) C(23) C(30) 109.9(3)
C(24) C(23) C(30) 114.1(3)
C(23) C(24) C(25) 106.1(2)
N(2) C(25) C(24) 113.1(2)
N(2) C(25) C(26) 113.0(2)
C(24) C(25) C(26) 102.8(2)
N(3) C(26) C(25) 103.7(2)
N(3) C(28) C(29) 113.6(4)
O(5) C(30) C(23) 111.3(3)
C(30) O(5) H(32) 109.5(9)
H(33) O(6) H(34) 110(3)
C(19) N(1) H(12) 120.5
C(19) N(1) H(13) 119.5
H(12) N(1) H(13) 120.0
C(22) N(2) H(28) 118.2
C(25) N(2) H(28) 118.1
C(23) N(3) H(31) 107.8
C(26) N(3) H(31) 107.8
C(28) N(3) H(31) 107.8
C(2) C(1) H(1) 118.9
C(11) C(1) H(1) 119.1
C(2) C(3) H(2) 119.5
C(4) C(3) H(2) 119.5
C(3) C(4) H(3) 119.4
C(12) C(4) H(3) 119.5
C(6) C(5) H(4) 119.1
C(14) C(5) H(4) 119.1
C(5) C(6) H(5) 120.2
C(7) C(6) H(5) 120.2
C(6) C(7) H(6) 119.4
C(8) C(7) H(6) 119.6
C(7) C(8) H(7) 119.3
C(13) C(8) H(7) 119.5
C(11) C(9) H(8) 118.9
C(13) C(9) H(8) 118.8
C(12) C(10) H(9) 119.1
C(14) C(10) H(9) 119.0
C(17) C(18) H(10) 119.7
C(19) C(18) H(10) 119.6
C(16) C(21) H(11) 119.3
C(20) C(21) H(11) 119.3
N(3) C(23) H(26) 109.4
C(24) C(23) H(26) 109.4
C(30) C(23) H(26) 109.3
C(23) C(24) H(20) 110.4
C(23) C(24) H(21) 110.2
C(25) C(24) H(20) 110.4
C(25) C(24) H(21) 110.3
H(20) C(24) H(21) 109.5
N(2) C(25) H(27) 109.2
C(24) C(25) H(27) 109.2
C(26) C(25) H(27) 109.3
N(3) C(26) H(22) 110.9
N(3) C(26) H(23) 110.9
C(25) C(26) H(22) 110.9
C(25) C(26) H(23) 110.9
H(22) C(26) H(23) 109.5
O(3) C(27) H(14) 109.5
O(3) C(27) H(15) 109.4
O(3) C(27) H(16) 109.5
H(14) C(27) H(15) 109.5
H(14) C(27) H(16) 109.5
H(15) C(27) H(16) 109.5
N(3) C(28) H(29) 108.4
N(3) C(28) H(30) 108.4
C(29) C(28) H(29) 108.5
C(29) C(28) H(30) 108.4
H(29) C(28) H(30) 109.5
C(28) C(29) H(17) 109.5
C(28) C(29) H(18) 109.4
C(28) C(29) H(19) 109.5
H(17) C(29) H(18) 109.5
H(17) C(29) H(19) 109.5
H(18) C(29) H(19) 109.5
O(5) C(30) H(24) 108.9
O(5) C(30) H(25) 109.0
C(23) C(30) H(24) 109.0
C(23) C(30) H(25) 109.1
H(24) C(30) H(25) 109.5

loop_
_geom_bond_atom_site_label_1
_geom_bond_atom_site_label_2
_geom_bond_distance
Cl(1) C(20) 1.739(3)
O(1) C(15) 1.211(5)
O(2) C(15) 1.262(5)
O(3) C(17) 1.387(3)
O(3) C(27) 1.424(3)
O(4) C(22) 1.228(4)
O(5) C(30) 1.437(8)
N(1) C(19) 1.389(3)
N(2) C(22) 1.343(4)
N(2) C(25) 1.445(3)
N(3) C(23) 1.513(5)
N(3) C(26) 1.485(4)
N(3) C(28) 1.505(5)
C(1) C(2) 1.352(4)
C(1) C(11) 1.425(4)
C(2) C(3) 1.416(5)
C(2) C(15) 1.508(5)
C(3) C(4) 1.343(5)
C(4) C(12) 1.438(5)
C(5) C(6) 1.360(6)
C(5) C(14) 1.423(4)
C(6) C(7) 1.398(6)
C(7) C(8) 1.353(5)
C(8) C(13) 1.428(5)
C(9) C(11) 1.386(4)
C(9) C(13) 1.394(4)
C(10) C(12) 1.402(4)
C(10) C(14) 1.380(5)
C(11) C(12) 1.411(4)
C(13) C(14) 1.420(4)
C(16) C(17) 1.401(4)
C(16) C(21) 1.410(4)
C(16) C(22) 1.507(4)
C(17) C(18) 1.372(4)
C(18) C(19) 1.410(4)
C(19) C(20) 1.379(4)
C(20) C(21) 1.367(4)
C(23) C(24) 1.513(4)
C(23) C(30) 1.542(6)
C(24) C(25) 1.502(5)
C(25) C(26) 1.512(4)
C(28) C(29) 1.515(9)
O(5) H(32) 0.96(3)
N(1) H(12) 0.950
N(1) H(13) 0.950
N(2) H(28) 0.950
N(3) H(31) 0.950
C(1) H(1) 0.950
C(3) H(2) 0.950
C(4) H(3) 0.950
C(5) H(4) 0.950
C(6) H(5) 0.950
C(7) H(6) 0.950
C(8) H(7) 0.950
C(9) H(8) 0.950
C(10) H(9) 0.950
C(18) H(10) 0.950
C(21) H(11) 0.950
C(23) H(26) 0.950
C(24) H(20) 0.950
C(24) H(21) 0.950
C(25) H(27) 0.950
C(26) H(22) 0.950
C(26) H(23) 0.950
C(27) H(14) 0.950
C(27) H(15) 0.950
C(27) H(16) 0.950
C(28) H(29) 0.950
C(28) H(30) 0.950
C(29) H(17) 0.950
C(29) H(18) 0.950
C(29) H(19) 0.950
C(30) H(24) 0.950
C(30) H(25) 0.950

loop_
_geom_contact_atom_site_label_1
_geom_contact_atom_site_label_2
_geom_contact_distance
_geom_contact_site_symmetry_2
Cl(1) C(1) 3.278(3) 45503
Cl(1) C(18) 3.477(3) 56501
O(1) O(5) 2.667(3) .
O(1) O(6) 2.822(4) .
O(1) N(1) 3.410(4) 54503
O(1) C(28) 3.594(5) 56501
O(1) C(30) 3.351(6) .
O(2) O(5) 3.188(4) .
O(2) N(3) 2.620(4) .
O(2) C(26) 3.331(4) .
O(2) C(28) 3.203(5) .
O(2) C(28) 3.536(5) 56501
O(2) C(29) 3.137(6) .
O(2) C(30) 3.457(5) .
O(3) C(21) 3.541(4) 54501
O(4) C(26) 3.597(4) 56501
O(5) O(1) 2.667(3) .
O(5) O(2) 3.188(4) .
O(5) O(6) 2.974(5) 65602
O(5) C(15) 3.289(4) .
O(6) O(1) 2.822(4) .
O(6) O(5) 2.974(5) 65602
O(6) N(1) 3.169(4) 55503
O(6) C(18) 3.412(4) 55503
N(1) O(1) 3.410(4) 45503
N(1) O(6) 3.169(4) 44503
N(2) C(27) 3.484(4) 55604
N(3) O(2) 2.620(4) .
C(1) Cl(1) 3.278(3) 54503
C(4) C(8) 3.570(5) 54501
C(7) C(10) 3.547(5) 56501
C(8) C(4) 3.570(5) 56501
C(8) C(12) 3.578(5) 56501
C(10) C(7) 3.547(5) 54501
C(10) C(29) 3.525(6) 66702
C(12) C(8) 3.578(5) 54501
C(15) O(5) 3.289(4) .
C(15) C(28) 3.461(6) 56501
C(18) Cl(1) 3.477(3) 54501
C(18) O(6) 3.412(4) 44503
C(20) C(27) 3.489(4) 56501
C(21) O(3) 3.541(4) 56501
C(21) C(27) 3.540(4) 56501
C(22) C(27) 3.430(4) 55604
C(26) O(2) 3.331(4) .
C(26) O(4) 3.597(4) 54501
C(27) N(2) 3.484(4) 54604
C(27) C(20) 3.489(4) 54501
C(27) C(21) 3.540(4) 54501
C(27) C(22) 3.430(4) 54604
C(28) O(1) 3.594(5) 54501
C(28) O(2) 3.536(5) 54501
C(28) O(2) 3.203(5) .
C(28) C(15) 3.461(6) 54501
C(29) O(2) 3.137(6) .
C(29) C(10) 3.525(6) 64702
C(30) O(1) 3.351(6) .
C(30) O(2) 3.457(5) .
Cl(1) H(1) 3.249 45503
Cl(1) H(5) 3.537 65702
Cl(1) H(7) 2.947 44503
Cl(1) H(8) 3.120 44503
Cl(1) H(10) 3.323 56501
Cl(1) H(14) 3.216 56501
O(1) H(12) 2.524 54503
O(1) H(25) 2.983 .
O(1) H(30) 2.714 56501
O(1) H(31) 3.150 .
O(1) H(32) 1.71(3) .
O(1) H(33) 1.89(3) .
O(1) H(34) 3.29(3) .
O(2) H(17) 2.811 .
O(2) H(18) 3.358 56501
O(2) H(19) 2.985 .
O(2) H(23) 3.030 .
O(2) H(25) 3.135 .
O(2) H(29) 3.330 56501
O(2) H(30) 3.321 .
O(2) H(30) 3.078 56501
O(2) H(31) 1.706 .
O(2) H(32) 2.60(4) .
O(3) H(11) 3.304 54501
O(3) H(15) 2.751 55604
O(4) H(4) 2.688 65702
O(4) H(9) 3.202 65702
O(4) H(15) 3.421 55604
O(4) H(16) 3.309 55604
O(4) H(21) 3.169 56501
O(4) H(22) 2.755 56501
O(4) H(28) 3.391 56501
O(4) H(29) 3.064 56501
O(5) H(26) 3.273 56501
O(5) H(30) 3.510 56501
O(5) H(33) 3.14(4) .
O(5) H(33) 3.36(2) 65602
O(5) H(34) 3.59(4) .
O(5) H(34) 2.03(3) 65602
O(6) H(10) 2.601 55503
O(6) H(12) 3.389 54503
O(6) H(13) 2.272 55503
O(6) H(24) 3.002 66602
O(6) H(25) 3.590 56501
O(6) H(26) 2.962 66602
O(6) H(32) 3.16(3) .
O(6) H(32) 3.45(3) 65602
O(6) H(33) 0.93(3) .
O(6) H(34) 0.95(2) .
N(1) H(1) 3.131 44503
N(1) H(8) 3.326 44503
N(1) H(20) 3.258 55604
N(1) H(24) 3.154 55604
N(1) H(25) 3.406 45503
N(1) H(33) 3.43(3) 44503
N(1) H(33) 3.52(3) 45503
N(2) H(5) 3.473 64702
N(2) H(15) 2.870 55604
N(2) H(16) 3.387 55604
C(1) H(17) 3.176 56501
C(1) H(30) 3.540 56501
C(2) H(12) 3.522 54503
C(2) H(17) 3.219 56501
C(2) H(18) 3.556 56501
C(2) H(30) 3.341 56501
C(3) H(8) 3.497 54501
C(4) H(7) 3.565 54501
C(4) H(18) 2.992 66702
C(5) H(6) 3.351 64704
C(5) H(11) 2.949 65702
C(5) H(22) 2.941 66702
C(5) H(23) 3.512 66702
C(6) H(6) 3.226 64704
C(6) H(7) 3.495 64704
C(6) H(11) 3.380 65702
C(7) H(6) 2.955 64704
C(7) H(9) 3.333 56501
C(8) H(3) 3.577 56501
C(8) H(6) 2.836 64704
C(9) H(2) 3.597 56501
C(10) H(6) 3.427 54501
C(10) H(18) 2.992 66702
C(10) H(19) 3.228 66702
C(12) H(7) 3.379 54501
C(12) H(18) 3.010 66702
C(12) H(19) 3.551 66702
C(13) H(3) 3.444 56501
C(13) H(6) 2.997 64704
C(14) H(6) 3.271 64704
C(14) H(19) 3.529 66702
C(14) H(22) 3.497 66702
C(15) H(12) 2.951 54503
C(15) H(17) 3.565 56501
C(15) H(18) 3.581 56501
C(15) H(25) 3.362 .
C(15) H(29) 3.574 56501
C(15) H(30) 2.745 56501
C(15) H(31) 2.747 .
C(15) H(32) 2.43(3) .
C(15) H(33) 3.07(3) .
C(16) H(5) 3.194 64702
C(16) H(14) 3.438 56501
C(16) H(15) 2.913 55604
C(17) H(5) 3.575 64702
C(17) H(15) 2.937 55604
C(18) H(14) 3.526 56501
C(18) H(20) 3.396 55604
C(18) H(21) 3.300 55604
C(19) H(8) 3.239 44503
C(19) H(14) 2.992 56501
C(19) H(20) 3.311 55604
C(20) H(7) 3.569 44503
C(20) H(8) 3.118 44503
C(20) H(14) 2.621 56501
C(21) H(4) 3.069 65702
C(21) H(14) 2.850 56501
C(22) H(4) 3.489 65702
C(22) H(5) 3.349 64702
C(22) H(15) 2.786 55604
C(22) H(16) 3.210 55604
C(23) H(34) 3.48(3) 64602
C(24) H(10) 3.557 54604
C(24) H(14) 3.547 55604
C(26) H(4) 3.382 64702
C(27) H(15) 3.492 55604
C(27) H(20) 3.290 54604
C(29) H(2) 3.525 .
C(29) H(9) 3.445 64702
C(30) H(13) 3.443 54604
C(30) H(24) 3.068 65602
C(30) H(25) 3.550 65602
C(30) H(34) 3.09(3) 65602
H(1) Cl(1) 3.249 54503
H(1) N(1) 3.131 55503
H(1) H(12) 3.335 55503
H(1) H(13) 3.049 55503
H(1) H(17) 3.272 56501
H(1) H(30) 3.239 56501
H(1) H(33) 3.136 .
H(2) C(9) 3.597 54501
H(2) C(29) 3.525 .
H(2) H(2) 3.451 65702
H(2) H(8) 3.562 54501
H(2) H(17) 2.772 .
H(2) H(19) 3.441 .
H(3) C(8) 3.577 54501
H(3) C(13) 3.444 54501
H(3) H(18) 2.865 66702
H(3) H(19) 2.871 65702
H(3) H(23) 2.981 65702
H(4) O(4) 2.688 65702
H(4) C(21) 3.069 65702
H(4) C(22) 3.489 65702
H(4) C(26) 3.382 66702
H(4) H(11) 2.176 65702
H(4) H(22) 2.542 66702
H(4) H(23) 3.507 66702
H(4) H(28) 3.344 66702
H(5) Cl(1) 3.537 65702
H(5) N(2) 3.473 66702
H(5) C(16) 3.194 66702
H(5) C(17) 3.575 66702
H(5) C(22) 3.349 66702
H(5) H(7) 3.563 64704
H(5) H(11) 3.073 65702
H(5) H(28) 3.335 66702
H(6) C(5) 3.351 65704
H(6) C(6) 3.226 65704
H(6) C(7) 2.955 65704
H(6) C(8) 2.836 65704
H(6) C(10) 3.427 56501
H(6) C(13) 2.997 65704
H(6) C(14) 3.271 65704
H(6) H(6) 3.410 64704
H(6) H(6) 3.410 65704
H(6) H(7) 3.240 65704
H(6) H(9) 3.342 56501
H(7) Cl(1) 2.947 55503
H(7) C(4) 3.565 56501
H(7) C(6) 3.495 65704
H(7) C(12) 3.379 56501
H(7) C(20) 3.569 55503
H(7) H(5) 3.563 65704
H(7) H(6) 3.240 64704
H(7) H(11) 3.558 55503
H(8) Cl(1) 3.120 55503
H(8) N(1) 3.326 55503
H(8) C(3) 3.497 56501
H(8) C(19) 3.239 55503
H(8) C(20) 3.118 55503
H(8) H(2) 3.562 56501
H(8) H(12) 3.232 55503
H(9) O(4) 3.202 65702
H(9) C(7) 3.333 54501
H(9) C(29) 3.445 66702
H(9) H(6) 3.342 54501
H(9) H(18) 2.879 66702
H(9) H(19) 3.329 66702
H(9) H(22) 3.351 66702
H(9) H(23) 3.258 65702
H(9) H(29) 3.268 66702
H(10) Cl(1) 3.323 54501
H(10) O(6) 2.601 44503
H(10) C(24) 3.557 55604
H(10) H(20) 3.350 55604
H(10) H(21) 3.039 55604
H(10) H(33) 3.098 44503
H(10) H(34) 3.149 44503
H(11) O(3) 3.304 56501
H(11) C(5) 2.949 65702
H(11) C(6) 3.380 65702
H(11) H(4) 2.176 65702
H(11) H(5) 3.073 65702
H(11) H(7) 3.558 44503
H(11) H(14) 3.173 56501
H(11) H(28) 3.203 56501
H(12) O(1) 2.524 45503
H(12) O(6) 3.389 45503
H(12) C(2) 3.522 45503
H(12) C(15) 2.951 45503
H(12) H(1) 3.335 44503
H(12) H(8) 3.232 44503
H(12) H(24) 3.413 55604
H(12) H(25) 3.196 45503
H(12) H(32) 3.449 45503
H(12) H(33) 2.822 45503
H(12) H(34) 3.554 45503
H(13) O(6) 2.272 44503
H(13) C(30) 3.443 55604
H(13) H(1) 3.049 44503
H(13) H(20) 3.209 55604
H(13) H(24) 2.571 55604
H(13) H(25) 2.899 45503
H(13) H(33) 2.572 44503
H(13) H(34) 3.128 44503
H(14) Cl(1) 3.216 54501
H(14) C(16) 3.438 54501
H(14) C(18) 3.526 54501
H(14) C(19) 2.992 54501
H(14) C(20) 2.621 54501
H(14) C(21) 2.850 54501
H(14) C(24) 3.547 54604
H(14) H(11) 3.173 54501
H(14) H(20) 2.825 54604
H(15) O(3) 2.751 54604
H(15) O(4) 3.421 54604
H(15) N(2) 2.870 54604
H(15) C(16) 2.913 54604
H(15) C(17) 2.937 54604
H(15) C(22) 2.786 54604
H(15) C(27) 3.492 54604
H(15) H(15) 3.463 54604
H(15) H(15) 3.463 55604
H(15) H(16) 3.538 54604
H(15) H(20) 3.360 54604
H(15) H(28) 2.970 54604
H(16) O(4) 3.309 54604
H(16) N(2) 3.387 54604
H(16) C(22) 3.210 54604
H(16) H(15) 3.538 55604
H(16) H(20) 3.162 54604
H(16) H(21) 2.841 55604
H(16) H(27) 3.334 54604
H(17) O(2) 2.811 .
H(17) C(1) 3.176 54501
H(17) C(2) 3.219 54501
H(17) C(15) 3.565 54501
H(17) H(1) 3.272 54501
H(17) H(2) 2.772 .
H(18) O(2) 3.358 54501
H(18) C(2) 3.556 54501
H(18) C(4) 2.992 64702
H(18) C(10) 2.992 64702
H(18) C(12) 3.010 64702
H(18) C(15) 3.581 54501
H(18) H(3) 2.865 64702
H(18) H(9) 2.879 64702
H(19) O(2) 2.985 .
H(19) C(10) 3.228 64702
H(19) C(12) 3.551 64702
H(19) C(14) 3.529 64702
H(19) H(2) 3.441 .
H(19) H(3) 2.871 65702
H(19) H(9) 3.329 64702
H(20) N(1) 3.258 54604
H(20) C(18) 3.396 54604
H(20) C(19) 3.311 54604
H(20) C(27) 3.290 55604
H(20) H(10) 3.350 54604
H(20) H(13) 3.209 54604
H(20) H(14) 2.825 55604
H(20) H(15) 3.360 55604
H(20) H(16) 3.162 55604
H(20) H(34) 3.245 65602
H(21) O(4) 3.169 54501
H(21) C(18) 3.300 54604
H(21) H(10) 3.039 54604
H(21) H(16) 2.841 54604
H(22) O(4) 2.755 54501
H(22) C(5) 2.941 64702
H(22) C(14) 3.497 64702
H(22) H(4) 2.542 64702
H(22) H(9) 3.351 64702
H(23) O(2) 3.030 .
H(23) C(5) 3.512 64702
H(23) H(3) 2.981 65702
H(23) H(4) 3.507 64702
H(23) H(9) 3.258 65702
H(23) H(29) 3.328 56501
H(24) O(6) 3.002 64602
H(24) N(1) 3.154 54604
H(24) C(30) 3.068 65602
H(24) H(12) 3.413 54604
H(24) H(13) 2.571 54604
H(24) H(24) 2.624 65602
H(24) H(25) 2.758 65602
H(24) H(34) 3.242 64602
H(24) H(34) 3.021 65602
H(25) O(1) 2.983 .
H(25) O(2) 3.135 .
H(25) O(6) 3.590 54501
H(25) N(1) 3.406 54503
H(25) C(15) 3.362 .
H(25) C(30) 3.550 65602
H(25) H(12) 3.196 54503
H(25) H(13) 2.899 54503
H(25) H(24) 2.758 65602
H(25) H(33) 3.542 54501
H(26) O(5) 3.273 54501
H(26) O(6) 2.962 64602
H(26) H(27) 3.362 54501
H(26) H(32) 3.296 54501
H(26) H(34) 2.668 64602
H(27) H(16) 3.334 55604
H(27) H(26) 3.362 56501
H(27) H(29) 2.780 56501
H(28) O(4) 3.391 54501
H(28) H(4) 3.344 64702
H(28) H(5) 3.335 64702
H(28) H(11) 3.203 54501
H(28) H(15) 2.970 55604
H(29) O(2) 3.330 54501
H(29) O(4) 3.064 54501
H(29) C(15) 3.574 54501
H(29) H(9) 3.268 64702
H(29) H(23) 3.328 54501
H(29) H(27) 2.780 54501
H(29) H(32) 3.466 54501
H(30) O(1) 2.714 54501
H(30) O(2) 3.078 54501
H(30) O(2) 3.321 .
H(30) O(5) 3.510 54501
H(30) C(1) 3.540 54501
H(30) C(2) 3.341 54501
H(30) C(15) 2.745 54501
H(30) H(1) 3.239 54501
H(30) H(32) 2.944 54501
H(31) O(1) 3.150 .
H(31) O(2) 1.706 .
H(31) C(15) 2.747 .
H(32) O(1) 1.71(3) .
H(32) O(2) 2.60(4) .
H(32) O(6) 3.16(3) .
H(32) O(6) 3.45(3) 65602
H(32) C(15) 2.43(3) .
H(32) H(12) 3.449 54503
H(32) H(26) 3.296 56501
H(32) H(29) 3.466 56501
H(32) H(30) 2.944 56501
H(32) H(33) 2.41(5) .
H(32) H(34) 3.21(5) .
H(32) H(34) 2.53(4) 65602
H(33) O(1) 1.89(3) .
H(33) O(5) 3.14(4) .
H(33) O(5) 3.36(2) 65602
H(33) O(6) 0.93(3) .
H(33) N(1) 3.52(3) 54503
H(33) N(1) 3.43(3) 55503
H(33) C(15) 3.07(3) .
H(33) H(1) 3.136 .
H(33) H(10) 3.098 55503
H(33) H(12) 2.822 54503
H(33) H(13) 2.572 55503
H(33) H(25) 3.542 56501
H(33) H(32) 2.41(5) .
H(33) H(34) 1.54(3) .
H(33) H(34) 3.51(5) 65602
H(34) O(1) 3.29(3) .
H(34) O(5) 3.59(4) .
H(34) O(5) 2.03(3) 65602
H(34) O(6) 0.95(2) .
H(34) C(23) 3.48(3) 66602
H(34) C(30) 3.09(3) 65602
H(34) H(10) 3.149 55503
H(34) H(12) 3.554 54503
H(34) H(13) 3.128 55503
H(34) H(20) 3.245 65602
H(34) H(24) 3.021 65602
H(34) H(24) 3.242 66602
H(34) H(26) 2.668 66602
H(34) H(32) 3.21(5) .
H(34) H(32) 2.53(4) 65602
H(34) H(33) 1.54(3) .
H(34) H(33) 3.51(5) 65602
H(34) H(34) 3.34(6) 65602

loop_
_geom_hbond_atom_site_label_D
_geom_hbond_atom_site_label_H
_geom_hbond_atom_site_label_A
_geom_hbond_site_symmetry_A
_geom_hbond_distance_DA
_geom_hbond_distance_DH
_geom_hbond_distance_HA
_geom_hbond_angle_DHA
_geom_hbond_publ_flag
O(5) H(32) O(1) . 2.667(3) 0.96(3) 1.71(3) 173.5(10) no
O(5) H(32) O(2) . 3.188(4) 0.96(3) 2.60(4) 120(2) no
O(6) H(33) O(1) . 2.822(4) 0.93(3) 1.89(3) 177(2) no
O(6) H(34) O(5) 2_656 2.974(5) 0.95(2) 2.03(3) 173(2) no
N(1) H(12) O(1) 3_455 3.410(4) 0.950 2.524 155.1 no
N(1) H(13) O(6) 3_445 3.169(4) 0.950 2.272 157.2 no
N(2) H(28) O(3) . 2.674(2) 0.950 1.975 128.7 no
N(3) H(31) O(2) . 2.620(4) 0.950 1.706 160.2 no
N(3) H(31) O(5) . 3.007(4) 0.950 2.596 106.5 no

loop_
_geom_torsion_atom_site_label_1
_geom_torsion_atom_site_label_2
_geom_torsion_atom_site_label_3
_geom_torsion_atom_site_label_4
_geom_torsion
C(27) O(3) C(17) C(16) -167.9(2)
C(27) O(3) C(17) C(18) 12.5(4)
C(22) N(2) C(25) C(24) -138.7(3)
C(22) N(2) C(25) C(26) 105.0(3)
C(25) N(2) C(22) O(4) -4.8(4)
C(25) N(2) C(22) C(16) 175.7(2)
C(23) N(3) C(26) C(25) -27.6(3)
C(26) N(3) C(23) C(24) 5.9(3)
C(26) N(3) C(23) C(30) 128.8(3)
C(23) N(3) C(28) C(29) 173.5(3)
C(28) N(3) C(23) C(24) 131.0(3)
C(28) N(3) C(23) C(30) -106.1(4)
C(26) N(3) C(28) C(29) -64.1(4)
C(28) N(3) C(26) C(25) -152.6(3)
C(2) C(1) C(11) C(9) -179.6(3)
C(2) C(1) C(11) C(12) 1.5(4)
C(11) C(1) C(2) C(3) -0.1(3)
C(11) C(1) C(2) C(15) -179.4(3)
C(1) C(2) C(3) C(4) -1.8(5)
C(1) C(2) C(15) O(1) 19.9(5)
C(1) C(2) C(15) O(2) -156.8(3)
C(3) C(2) C(15) O(1) -159.4(3)
C(3) C(2) C(15) O(2) 23.9(5)
C(15) C(2) C(3) C(4) 177.5(3)
C(2) C(3) C(4) C(12) 2.1(6)
C(3) C(4) C(12) C(10) -179.4(3)
C(3) C(4) C(12) C(11) -0.6(5)
C(6) C(5) C(14) C(10) -178.8(3)
C(6) C(5) C(14) C(13) 1.3(5)
C(14) C(5) C(6) C(7) -0.8(6)
C(5) C(6) C(7) C(8) 0.5(6)
C(6) C(7) C(8) C(13) -0.6(6)
C(7) C(8) C(13) C(9) 179.8(3)
C(7) C(8) C(13) C(14) 1.0(5)
C(11) C(9) C(13) C(8) -177.5(3)
C(11) C(9) C(13) C(14) 1.2(5)
C(13) C(9) C(11) C(1) -179.4(3)
C(13) C(9) C(11) C(12) -0.5(4)
C(12) C(10) C(14) C(5) 178.3(3)
C(12) C(10) C(14) C(13) -1.8(5)
C(14) C(10) C(12) C(4) -178.8(3)
C(14) C(10) C(12) C(11) 2.5(5)
C(1) C(11) C(12) C(4) -1.1(4)
C(1) C(11) C(12) C(10) 177.7(3)
C(9) C(11) C(12) C(4) 179.9(2)
C(9) C(11) C(12) C(10) -1.3(4)
C(8) C(13) C(14) C(5) -1.3(4)
C(8) C(13) C(14) C(10) 178.8(3)
C(9) C(13) C(14) C(5) 179.9(3)
C(9) C(13) C(14) C(10) -0.0(4)
C(17) C(16) C(21) C(20) 0.4(4)
C(21) C(16) C(17) O(3) -178.6(2)
C(21) C(16) C(17) C(18) 1.0(4)
C(17) C(16) C(22) O(4) 163.4(3)
C(17) C(16) C(22) N(2) -17.1(4)
C(22) C(16) C(17) O(3) 3.4(4)
C(22) C(16) C(17) C(18) -177.0(3)
C(21) C(16) C(22) O(4) -14.5(4)
C(21) C(16) C(22) N(2) 164.9(2)
C(22) C(16) C(21) C(20) 178.6(2)
O(3) C(17) C(18) C(19) 178.3(2)
C(16) C(17) C(18) C(19) -1.2(4)
C(17) C(18) C(19) N(1) -179.7(3)
N(1) C(19) C(20) Cl(1) 0.2(4)
N(1) C(19) C(20) C(21) -179.0(3)
C(18) C(19) C(20) Cl(1) -179.5(2)
C(18) C(19) C(20) C(21) 1.4(4)
Cl(1) C(20) C(21) C(16) 179.3(2)
C(19) C(20) C(21) C(16) -1.6(4)
N(3) C(23) C(24) C(25) 18.4(4)
N(3) C(23) C(30) O(5) -68.1(4)
C(24) C(23) C(30) O(5) 49.0(4)
C(30) C(23) C(24) C(25) -101.7(4)
C(23) C(24) C(25) N(2) -157.4(3)
C(23) C(24) C(25) C(26) -35.3(3)
N(2) C(25) C(26) N(3) 160.6(2)
C(24) C(25) C(26) N(3) 38.4(3)
